data_4101802
loop_
_publ_author_name
'Takeshi Ohmae'
'Tohru Nishinaga'
'Mo Wu'
'Masahiko Iyoda'

_publ_section_title
;
 Cyclic Tetrathiophenes Planarized by Silicon and Sulfur Bridges Bearing
 Antiaromatic Cyclooctatetraene Core: Syntheses, Structures, and
 Properties
;
_journal_name_full 'Journal of the American Chemical Society'
_journal_page_first 1066
_journal_page_last 1074
_journal_paper_doi 10.1021/ja908161r
_journal_volume 132
_journal_year 2010
_chemical_formula_moiety 'C20 H16 S4 Si2'
_chemical_formula_sum 'C20 H16 S4 Si2'
_chemical_formula_weight 440.75
_chemical_name_common 1
_chemical_name_systematic
; 
 ? 
;
_space_group_IT_number 96
_symmetry_cell_setting tetragonal
_symmetry_space_group_name_Hall 'P 4nw 2abw'
_symmetry_space_group_name_H-M 'P 43 21 2'
_atom_sites_solution_hydrogens geom
_atom_sites_solution_primary direct
_atom_sites_solution_secondary difmap
_audit_creation_method SHELXL-97
_cell_angle_alpha 90.00
_cell_angle_beta 90.00
_cell_angle_gamma 90.00
_cell_formula_units_Z 4
_cell_length_a 9.0402(4)
_cell_length_b 9.0402(4)
_cell_length_c 25.260(3)
_cell_measurement_reflns_used 4966
_cell_measurement_temperature 298(2)
_cell_measurement_theta_max 23.21
_cell_measurement_theta_min 2.39
_cell_volume 2064.4(3)
_computing_cell_refinement 'Bruker SMART'
_computing_data_collection 'Bruker SMART'
_computing_data_reduction 'Bruker SHELXTL'
_computing_molecular_graphics 'Bruker SHELXTL'
_computing_publication_material 'Bruker SHELXTL'
_computing_structure_refinement 'SHELXL-97 (Sheldrick, 1997)'
_computing_structure_solution 'SHELXS-97 (Sheldrick, 1990)'
_diffrn_ambient_temperature 293(2)
_diffrn_detector_area_resol_mean 8.366
_diffrn_measured_fraction_theta_full 1.000
_diffrn_measured_fraction_theta_max 1.000
_diffrn_measurement_device_type 'CCD aarea detector'
_diffrn_measurement_method 'phi and omega scans'
_diffrn_radiation_monochromator graphite
_diffrn_radiation_source 'fine-focus sealed tube'
_diffrn_radiation_type MoK\a
_diffrn_radiation_wavelength 0.71073
_diffrn_reflns_av_R_equivalents 0.0350
_diffrn_reflns_av_sigmaI/netI 0.0203
_diffrn_reflns_limit_h_max 9
_diffrn_reflns_limit_h_min -10
_diffrn_reflns_limit_k_max 10
_diffrn_reflns_limit_k_min -9
_diffrn_reflns_limit_l_max 24
_diffrn_reflns_limit_l_min -28
_diffrn_reflns_number 8842
_diffrn_reflns_theta_full 23.25
_diffrn_reflns_theta_max 23.25
_diffrn_reflns_theta_min 2.39
_diffrn_standards_decay_% 0
_exptl_absorpt_coefficient_mu 0.579
_exptl_absorpt_correction_type empirical
_exptl_crystal_colour red
_exptl_crystal_density_diffrn 1.418
_exptl_crystal_density_method 'not measured'
_exptl_crystal_description block
_exptl_crystal_F_000 912
_exptl_crystal_size_max 0.20
_exptl_crystal_size_mid 0.20
_exptl_crystal_size_min 0.14
_refine_diff_density_max 0.142
_refine_diff_density_min -0.161
_refine_diff_density_rms 0.040
_refine_ls_abs_structure_details 'Flack H D (1983), Acta Cryst. A39, 876-881'
_refine_ls_abs_structure_Flack 0.05(12)
_refine_ls_extinction_method none
_refine_ls_goodness_of_fit_ref 1.051
_refine_ls_hydrogen_treatment constr
_refine_ls_matrix_type full
_refine_ls_number_parameters 120
_refine_ls_number_reflns 1480
_refine_ls_number_restraints 0
_refine_ls_restrained_S_all 1.051
_refine_ls_R_factor_all 0.0296
_refine_ls_R_factor_gt 0.0280
_refine_ls_shift/su_max 0.000
_refine_ls_shift/su_mean 0.000
_refine_ls_structure_factor_coef Fsqd
_refine_ls_weighting_details 'calc w=1/[\s^2^(Fo^2^)+(0.0427P)^2^+0.5198P] where P=(Fo^2^+2Fc^2^)/3'
_refine_ls_weighting_scheme calc
_refine_ls_wR_factor_gt 0.0709
_refine_ls_wR_factor_ref 0.0727
_reflns_number_gt 1405
_reflns_number_total 1480
_reflns_threshold_expression >2sigma(I)
_cod_data_source_file ja908161r_si_001.cif
_cod_data_source_block 1
_cod_original_cell_volume 2064.4(2)
_cod_database_code 4101802

loop_
_symmetry_equiv_pos_as_xyz
'x, y, z'
'-x, -y, z+1/2'
'-y+1/2, x+1/2, z+3/4'
'y+1/2, -x+1/2, z+1/4'
'-x+1/2, y+1/2, -z+3/4'
'x+1/2, -y+1/2, -z+1/4'
'y, x, -z'
'-y, -x, -z+1/2'

loop_
_atom_site_label
_atom_site_type_symbol
_atom_site_fract_x
_atom_site_fract_y
_atom_site_fract_z
_atom_site_U_iso_or_equiv
_atom_site_adp_type
_atom_site_occupancy
_atom_site_symmetry_multiplicity
_atom_site_calc_flag
_atom_site_refinement_flags
_atom_site_disorder_assembly
_atom_site_disorder_group
Si1 Si 0.94954(8) 0.49632(8) 0.10248(3) 0.0485(2) Uani 1 1 d . . .
S2 S 0.91641(8) 0.02764(8) 0.05427(3) 0.0635(2) Uani 1 1 d . . .
S3 S 1.35691(9) 0.59077(8) 0.01307(3) 0.0684(3) Uani 1 1 d . . .
C1 C 1.1655(3) 0.3927(3) 0.03546(8) 0.0400(5) Uani 1 1 d . . .
C2 C 1.0680(3) 0.2651(3) 0.04521(8) 0.0424(6) Uani 1 1 d . . .
C3 C 1.3021(3) 0.4064(3) 0.01138(9) 0.0450(6) Uani 1 1 d . . .
C4 C 1.1143(3) 0.5278(3) 0.05916(9) 0.0460(6) Uani 1 1 d . . .
C9 C 0.7800(3) 0.5953(4) 0.08059(13) 0.0733(9) Uani 1 1 d . . .
H1 H 0.7888 0.6985 0.0890 0.110 Uiso 1 1 calc R . .
H2 H 0.6954 0.5548 0.0984 0.110 Uiso 1 1 calc R . .
H3 H 0.7682 0.5838 0.0431 0.110 Uiso 1 1 calc R . .
C5 C 0.9549(3) 0.2953(3) 0.08451(10) 0.0512(6) Uani 1 1 d . . .
C6 C 1.0559(3) 0.1274(3) 0.02259(9) 0.0423(5) Uani 1 1 d . . .
C7 C 0.8676(3) 0.1758(3) 0.09294(12) 0.0651(8) Uani 1 1 d . . .
H4 H 0.7899 0.1742 0.1170 0.078 Uiso 1 1 calc R . .
C10 C 0.9879(3) 0.5399(3) 0.17305(10) 0.0627(8) Uani 1 1 d . . .
H5 H 1.0610 0.4726 0.1865 0.094 Uiso 1 1 calc R . .
H6 H 0.8985 0.5303 0.1932 0.094 Uiso 1 1 calc R . .
H7 H 1.0242 0.6395 0.1758 0.094 Uiso 1 1 calc R . .
C8 C 1.2061(3) 0.6432(3) 0.04906(11) 0.0606(7) Uani 1 1 d . . .
H8 H 1.1888 0.7395 0.0604 0.073 Uiso 1 1 calc R . .

loop_
_atom_site_aniso_label
_atom_site_aniso_U_11
_atom_site_aniso_U_22
_atom_site_aniso_U_33
_atom_site_aniso_U_23
_atom_site_aniso_U_13
_atom_site_aniso_U_12
Si1 0.0474(4) 0.0509(4) 0.0472(4) -0.0092(3) 0.0035(3) 0.0014(3)
S2 0.0610(4) 0.0508(4) 0.0788(5) -0.0071(3) 0.0258(4) -0.0175(3)
S3 0.0758(5) 0.0470(4) 0.0825(5) -0.0123(4) 0.0263(4) -0.0226(4)
C1 0.0456(14) 0.0414(14) 0.0329(10) 0.0013(10) -0.0025(10) -0.0066(10)
C2 0.0412(13) 0.0458(13) 0.0402(12) 0.0001(11) 0.0008(10) -0.0032(11)
C3 0.0520(15) 0.0421(14) 0.0410(12) -0.0035(11) 0.0023(10) -0.0122(11)
C4 0.0534(15) 0.0440(13) 0.0406(12) -0.0059(11) 0.0001(11) -0.0022(12)
C9 0.0634(19) 0.071(2) 0.085(2) -0.0177(17) -0.0141(16) 0.0064(16)
C5 0.0508(15) 0.0533(16) 0.0497(13) -0.0047(12) 0.0098(12) -0.0059(12)
C6 0.0382(13) 0.0412(13) 0.0477(12) 0.0005(10) 0.0039(10) -0.0069(10)
C7 0.0618(18) 0.0606(18) 0.0730(17) -0.0087(14) 0.0313(15) -0.0113(14)
C10 0.0683(18) 0.071(2) 0.0490(15) -0.0076(13) 0.0057(13) 0.0106(14)
C8 0.0727(19) 0.0454(15) 0.0638(16) -0.0120(13) 0.0147(15) -0.0080(13)

loop_
_atom_type_symbol
_atom_type_description
_atom_type_scat_dispersion_real
_atom_type_scat_dispersion_imag
_atom_type_scat_source
C C 0.0033 0.0016 'International Tables Vol C Tables 4.2.6.8 and 6.1.1.4'
H H 0.0000 0.0000 'International Tables Vol C Tables 4.2.6.8 and 6.1.1.4'
Si Si 0.0817 0.0704 'International Tables Vol C Tables 4.2.6.8 and 6.1.1.4'
S S 0.1246 0.1234 'International Tables Vol C Tables 4.2.6.8 and 6.1.1.4'

loop_
_geom_angle_atom_site_label_1
_geom_angle_atom_site_label_2
_geom_angle_atom_site_label_3
_geom_angle
_geom_angle_site_symmetry_1
_geom_angle_site_symmetry_3
_geom_angle_publ_flag
C10 Si1 C9 109.70(14) . . ?
C10 Si1 C4 112.34(12) . . ?
C9 Si1 C4 114.19(14) . . ?
C10 Si1 C5 115.68(13) . . ?
C9 Si1 C5 114.58(13) . . ?
C4 Si1 C5 89.16(11) . . ?
C7 S2 C6 92.49(12) . . ?
C8 S3 C3 92.96(12) . . ?
C3 C1 C4 113.3(2) . . ?
C3 C1 C2 132.7(2) . . ?
C4 C1 C2 113.8(2) . . ?
C6 C2 C5 113.5(2) . . ?
C6 C2 C1 133.5(2) . . ?
C5 C2 C1 112.9(2) . . ?
C1 C3 C3 134.13(15) . 7_645 ?
C1 C3 S3 109.23(18) . . ?
C3 C3 S3 116.55(9) 7_645 . ?
C8 C4 C1 112.3(2) . . ?
C8 C4 Si1 135.53(19) . . ?
C1 C4 Si1 111.78(17) . . ?
C7 C5 C2 111.6(2) . . ?
C7 C5 Si1 136.1(2) . . ?
C2 C5 Si1 111.47(18) . . ?
C2 C6 C6 133.63(14) . 7_645 ?
C2 C6 S2 109.59(17) . . ?
C6 C6 S2 116.67(10) 7_645 . ?
C5 C7 S2 112.6(2) . . ?
C4 C8 S3 112.0(2) . . ?

loop_
_geom_bond_atom_site_label_1
_geom_bond_atom_site_label_2
_geom_bond_distance
_geom_bond_site_symmetry_2
_geom_bond_publ_flag
Si1 C10 1.858(2) . ?
Si1 C9 1.859(3) . ?
Si1 C4 1.870(3) . ?
Si1 C5 1.874(3) . ?
S2 C7 1.715(3) . ?
S2 C6 1.745(2) . ?
S3 C8 1.706(3) . ?
S3 C3 1.740(2) . ?
C1 C3 1.382(3) . ?
C1 C4 1.436(3) . ?
C1 C2 1.472(3) . ?
C2 C6 1.374(3) . ?
C2 C5 1.451(3) . ?
C3 C3 1.452(5) 7_645 ?
C4 C8 1.357(4) . ?
C5 C7 1.354(4) . ?
C6 C6 1.462(5) 7_645 ?

loop_
_geom_torsion_atom_site_label_1
_geom_torsion_atom_site_label_2
_geom_torsion_atom_site_label_3
_geom_torsion_atom_site_label_4
_geom_torsion
_geom_torsion_site_symmetry_1
_geom_torsion_site_symmetry_2
_geom_torsion_site_symmetry_3
_geom_torsion_site_symmetry_4
_geom_torsion_publ_flag
C3 C1 C2 C6 -21.1(5) . . . . ?
C4 C1 C2 C6 164.6(3) . . . . ?
C3 C1 C2 C5 163.8(2) . . . . ?
C4 C1 C2 C5 -10.5(3) . . . . ?
C4 C1 C3 C3 170.8(3) . . . 7_645 ?
C2 C1 C3 C3 -3.5(5) . . . 7_645 ?
C4 C1 C3 S3 -5.6(2) . . . . ?
C2 C1 C3 S3 -179.9(2) . . . . ?
C8 S3 C3 C1 3.84(19) . . . . ?
C8 S3 C3 C3 -173.3(2) . . . 7_645 ?
C3 C1 C4 C8 5.0(3) . . . . ?
C2 C1 C4 C8 -179.5(2) . . . . ?
C3 C1 C4 Si1 -168.60(16) . . . . ?
C2 C1 C4 Si1 6.8(2) . . . . ?
C10 Si1 C4 C8 -55.4(3) . . . . ?
C9 Si1 C4 C8 70.4(3) . . . . ?
C5 Si1 C4 C8 -172.9(3) . . . . ?
C10 Si1 C4 C1 116.19(18) . . . . ?
C9 Si1 C4 C1 -118.06(19) . . . . ?
C5 Si1 C4 C1 -1.36(18) . . . . ?
C6 C2 C5 C7 4.4(3) . . . . ?
C1 C2 C5 C7 -179.6(2) . . . . ?
C6 C2 C5 Si1 -166.93(18) . . . . ?
C1 C2 C5 Si1 9.1(3) . . . . ?
C10 Si1 C5 C7 72.8(4) . . . . ?
C9 Si1 C5 C7 -56.4(4) . . . . ?
C4 Si1 C5 C7 -172.7(3) . . . . ?
C10 Si1 C5 C2 -118.93(19) . . . . ?
C9 Si1 C5 C2 111.9(2) . . . . ?
C4 Si1 C5 C2 -4.42(19) . . . . ?
C5 C2 C6 C6 169.9(3) . . . 7_645 ?
C1 C2 C6 C6 -5.1(6) . . . 7_645 ?
C5 C2 C6 S2 -5.9(3) . . . . ?
C1 C2 C6 S2 179.1(2) . . . . ?
C7 S2 C6 C2 4.6(2) . . . . ?
C7 S2 C6 C6 -171.9(3) . . . 7_645 ?
C2 C5 C7 S2 -0.7(3) . . . . ?
Si1 C5 C7 S2 167.6(2) . . . . ?
C6 S2 C7 C5 -2.2(3) . . . . ?
C1 C4 C8 S3 -1.9(3) . . . . ?
Si1 C4 C8 S3 169.58(18) . . . . ?
C3 S3 C8 C4 -1.1(2) . . . . ?
